data_1558819
loop_
_publ_author_name
'Zhou, Zheng'
'Wei, Zheng'
'Schaub, Tobias A.'
'Jasti, Ramesh'
'Petrukhina, Marina A.'

_publ_section_title
;
 Structural deformation and host--guest properties of doubly-reduced
 cycloparaphenylenes, [n]CPPs2&#x2212; (n = 6, 8, 10, and 12)
;
_journal_name_full 'Chemical Science'
_journal_paper_doi 10.1039/D0SC03072D
_journal_year 2020
_chemical_formula_moiety 'C48 H32, 2(C16 H32 K O7) '
_chemical_formula_sum 'C80 H96 K2 O14'
_chemical_formula_weight 1359.76
_space_group_crystal_system monoclinic
_space_group_IT_number 14
_space_group_name_Hall '-P 2ybc'
_space_group_name_H-M_alt 'P 1 21/c 1'
_atom_sites_solution_hydrogens geom
_atom_sites_solution_primary dual
_atom_sites_solution_secondary difmap
_audit_creation_date 2019-04-09
_audit_creation_method
;
Olex2 1.2
(compiled 2018.05.29 svn.r3508 for OlexSys, GUI svn.r5506)
;
_audit_update_record
;
2020-05-23 deposited with the CCDC.	2020-07-27 downloaded from the CCDC.
;
_cell_angle_alpha 90
_cell_angle_beta 100.403(2)
_cell_angle_gamma 90
_cell_formula_units_Z 2
_cell_length_a 10.0128(19)
_cell_length_b 19.991(4)
_cell_length_c 18.021(3)
_cell_measurement_reflns_used 9905
_cell_measurement_temperature 100(2)
_cell_measurement_theta_max 26.40
_cell_measurement_theta_min 2.90
_cell_volume 3547.9(11)
_computing_cell_refinement 'SAINT V8.38A (bruker, 2016)'
_computing_data_reduction 'SAINT V8.38A (bruker, 2016)'
_computing_molecular_graphics 'Olex2 (Dolomanov et al., 2009)'
_computing_publication_material 'Olex2 (Dolomanov et al., 2009)'
_computing_structure_refinement 'XL (Sheldrick, 2008)'
_computing_structure_solution 'SHELXT 2018/2 (Sheldrick, 2018)'
_diffrn_ambient_temperature 100(2)
_diffrn_measured_fraction_theta_full 0.998
_diffrn_measured_fraction_theta_max 0.998
_diffrn_measurement_device_type 'Bruker D8 Venture PHOTON 100 CMOS'
_diffrn_measurement_method '\f and \w scans'
_diffrn_radiation_type MoK\a
_diffrn_radiation_wavelength 0.71073
_diffrn_reflns_av_R_equivalents 0.0809
_diffrn_reflns_av_unetI/netI 0.0408
_diffrn_reflns_Laue_measured_fraction_full 0.998
_diffrn_reflns_Laue_measured_fraction_max 0.998
_diffrn_reflns_limit_h_max 12
_diffrn_reflns_limit_h_min -12
_diffrn_reflns_limit_k_max 25
_diffrn_reflns_limit_k_min -25
_diffrn_reflns_limit_l_max 22
_diffrn_reflns_limit_l_min -22
_diffrn_reflns_number 78253
_diffrn_reflns_point_group_measured_fraction_full 0.998
_diffrn_reflns_point_group_measured_fraction_max 0.998
_diffrn_reflns_theta_full 25.242
_diffrn_reflns_theta_max 26.425
_diffrn_reflns_theta_min 2.904
_diffrn_standards_number 0
_exptl_absorpt_coefficient_mu 0.199
_exptl_absorpt_correction_T_max 0.6629
_exptl_absorpt_correction_T_min 0.6029
_exptl_absorpt_correction_type multi-scan
_exptl_absorpt_process_details
'SADABS-2016/2 (Bruker,2016/2) was used for absorption correction. wR2(int) was 0.0808 before and 0.0684 after correction. The Ratio of minimum to maximum transmission is 0.9095. The \l/2 correction factor is Not present.'
_exptl_crystal_colour 'dark green'
_exptl_crystal_colour_modifier dark
_exptl_crystal_colour_primary green
_exptl_crystal_density_diffrn 1.273
_exptl_crystal_description block
_exptl_crystal_F_000 1452
_exptl_crystal_size_max 0.16
_exptl_crystal_size_mid 0.12
_exptl_crystal_size_min 0.06
_refine_diff_density_max 0.356
_refine_diff_density_min -0.343
_refine_diff_density_rms 0.052
_refine_ls_extinction_method none
_refine_ls_goodness_of_fit_ref 1.077
_refine_ls_hydrogen_treatment constr
_refine_ls_matrix_type full
_refine_ls_number_parameters 479
_refine_ls_number_reflns 7296
_refine_ls_number_restraints 220
_refine_ls_restrained_S_all 1.067
_refine_ls_R_factor_all 0.0891
_refine_ls_R_factor_gt 0.0541
_refine_ls_shift/su_max 0.001
_refine_ls_shift/su_mean 0.000
_refine_ls_structure_factor_coef Fsqd
_refine_ls_weighting_details 'w=1/[\s^2^(Fo^2^)+(0.0285P)^2^+3.0208P] where P=(Fo^2^+2Fc^2^)/3'
_refine_ls_weighting_scheme calc
_refine_ls_wR_factor_gt 0.0971
_refine_ls_wR_factor_ref 0.1099
_reflns_Friedel_coverage 0.000
_reflns_number_gt 5216
_reflns_number_total 7296
_reflns_threshold_expression 'I > 2\s(I)'
_cod_data_source_file d0sc03072d2.cif
_cod_data_source_block 1
_cod_original_cell_volume 3548.0(12)
_cod_database_code 1558819
_shelx_shelxl_version_number 2018/3
_shelx_space_group_comment
;
The symmetry employed for this shelxl refinement is uniquely defined
by the following loop, which should always be used as a source of
symmetry information in preference to the above space-group names.
They are only intended as comments.
;
_shelx_estimated_absorpt_t_max 0.988
_shelx_estimated_absorpt_t_min 0.969
_olex2_refinement_description
;
1. Fixed Uiso
 At 1.2 times of:
  All C(H) groups, All C(H,H) groups
2. Restrained distances
 O7-C37 \\sim O7A-C37A
 with sigma of 0.02
 O7-C40 \\sim O7A-C40A
 with sigma of 0.02
 C37-C38 \\sim C37A-C38A
 with sigma of 0.02
 C38-C39 \\sim C38A-C39A
 with sigma of 0.02
 C39-C40 \\sim C39A-C40A
 with sigma of 0.02
 O7-C38 \\sim O7A-C38A
 with sigma of 0.04
 O7-C39 \\sim O7A-C39A
 with sigma of 0.04
 C37-C39 \\sim C37A-C39A
 with sigma of 0.04
 C37-C40 \\sim C37A-C40A
 with sigma of 0.04
 C38-C40 \\sim C38A-C40A
 with sigma of 0.04
3. Uiso/Uaniso restraints and constraints
O7 \\sim C37 \\sim C38 \\sim C39 \\sim C40 \\sim O7A \\sim C37A \\sim C38A
\\sim C39A \\sim C40A: within 2A with sigma of 0.01 and sigma for terminal
atoms of 0.02
4. Rigid body (RIGU) restrains
 O7, C37, C38, C39, C40, O7A, C37A, C38A, C39A, C40A
 with sigma for 1-2 distances of 0.004 and sigma for 1-3 distances of 0.004
5. Others
 Sof(O7A)=Sof(C37A)=Sof(H37C)=Sof(H37D)=Sof(C38A)=Sof(H38C)=Sof(H38D)=
 Sof(C39A)=Sof(H39C)=Sof(H39D)=Sof(C40A)=Sof(H40C)=Sof(H40D)=1-FVAR(1)
 Sof(O7)=Sof(C37)=Sof(H37A)=Sof(H37B)=Sof(C38)=Sof(H38A)=Sof(H38B)=Sof(C39)=
 Sof(H39A)=Sof(H39B)=Sof(C40)=Sof(H40A)=Sof(H40B)=FVAR(1)
6.a Ternary CH refined with riding coordinates:
 C17(H17), C18(H18)
6.b Secondary CH2 refined with riding coordinates:
 C25(H25A,H25B), C26(H26A,H26B), C27(H27A,H27B), C28(H28A,H28B), C29(H29A,
 H29B), C30(H30A,H30B), C31(H31A,H31B), C32(H32A,H32B), C33(H33A,H33B),
 C34(H34A,H34B), C35(H35A,H35B), C36(H36A,H36B), C37(H37A,H37B), C38(H38A,H38B),
  C39(H39A,H39B), C40(H40A,H40B), C37A(H37C,H37D), C38A(H38C,H38D), C39A(H39C,
 H39D), C40A(H40C,H40D)
6.c Aromatic/amide H refined with riding coordinates:
 C1(H1), C2(H2), C4(H4), C5(H5), C8(H8), C9(H9), C11(H11), C12(H12), C14(H14),
 C15(H15), C20(H20), C21(H21), C23(H23), C24(H24)
;
_olex2_submission_special_instructions 'No special instructions were received'

loop_
_space_group_symop_operation_xyz
'x, y, z'
'-x, y+1/2, -z+1/2'
'-x, -y, -z'
'x, -y-1/2, z-1/2'

loop_
_atom_site_label
_atom_site_type_symbol
_atom_site_fract_x
_atom_site_fract_y
_atom_site_fract_z
_atom_site_U_iso_or_equiv
_atom_site_adp_type
_atom_site_occupancy
_atom_site_site_symmetry_order
_atom_site_calc_flag
_atom_site_refinement_flags_posn
_atom_site_refinement_flags_adp
_atom_site_refinement_flags_occupancy
_atom_site_disorder_assembly
_atom_site_disorder_group
K1 K 0.35528(5) 0.50726(2) 0.71646(3) 0.02163(12) Uani 1 1 d . . . . .
O1 O 0.53287(16) 0.51530(8) 0.85816(9) 0.0298(4) Uani 1 1 d . . . . .
O2 O 0.39776(15) 0.62881(7) 0.78863(8) 0.0239(3) Uani 1 1 d . . . . .
O3 O 0.27281(14) 0.62444(7) 0.63384(8) 0.0237(3) Uani 1 1 d . . . . .
O4 O 0.17754(15) 0.49963(7) 0.57292(8) 0.0241(3) Uani 1 1 d . . . . .
O5 O 0.29430(15) 0.38307(7) 0.64609(9) 0.0260(4) Uani 1 1 d . . . . .
O6 O 0.41674(15) 0.39292(7) 0.80064(9) 0.0264(4) Uani 1 1 d . . . . .
O7 O 0.1905(13) 0.5077(6) 0.8213(7) 0.0319(15) Uani 0.548(15) 1 d D U P A 1
C1 C 0.8641(2) 0.20010(10) 0.48508(13) 0.0268(5) Uani 1 1 d . . . . .
H1 H 0.770619 0.193054 0.465207 0.032 Uiso 1 1 calc R . . . .
C2 C 0.9562(2) 0.19467(11) 0.43836(13) 0.0293(6) Uani 1 1 d . . . . .
H2 H 0.924978 0.183624 0.386876 0.035 Uiso 1 1 calc R . . . .
C3 C 1.0984(2) 0.20503(10) 0.46404(13) 0.0265(5) Uani 1 1 d . . . . .
C4 C 1.1376(2) 0.20069(11) 0.54378(13) 0.0275(5) Uani 1 1 d . . . . .
H4 H 1.230524 0.193970 0.565054 0.033 Uiso 1 1 calc R . . . .
C5 C 1.0450(2) 0.20594(11) 0.59050(13) 0.0279(5) Uani 1 1 d . . . . .
H5 H 1.075708 0.202740 0.643428 0.033 Uiso 1 1 calc R . . . .
C6 C 0.9039(2) 0.21604(11) 0.56290(13) 0.0273(5) Uani 1 1 d . . . . .
C7 C 0.8193(2) 0.25406(12) 0.60377(13) 0.0273(5) Uani 1 1 d . . . . .
C8 C 0.8736(2) 0.28605(13) 0.67278(13) 0.0312(6) Uani 1 1 d . . . . .
H8 H 0.953613 0.268156 0.702589 0.037 Uiso 1 1 calc R . . . .
C9 C 0.8163(2) 0.34142(13) 0.69838(13) 0.0318(6) Uani 1 1 d . . . . .
H9 H 0.858100 0.360755 0.744962 0.038 Uiso 1 1 calc R . . . .
C10 C 0.6963(2) 0.37107(12) 0.65776(12) 0.0281(5) Uani 1 1 d . . . . .
C11 C 0.6274(2) 0.33104(13) 0.59743(13) 0.0304(6) Uani 1 1 d . . . . .
H11 H 0.537883 0.343107 0.574098 0.036 Uiso 1 1 calc R . . . .
C12 C 0.6860(2) 0.27570(12) 0.57191(13) 0.0288(5) Uani 1 1 d . . . . .
H12 H 0.635648 0.250840 0.531348 0.035 Uiso 1 1 calc R . . . .
C13 C 0.6636(2) 0.44071(13) 0.66777(12) 0.0293(5) Uani 1 1 d . . . . .
C14 C 0.7344(2) 0.48068(13) 0.72708(13) 0.0336(6) Uani 1 1 d . . . . .
H14 H 0.785126 0.459081 0.770071 0.040 Uiso 1 1 calc R . . . .
C15 C 0.7327(2) 0.54895(14) 0.72492(13) 0.0336(6) Uani 1 1 d . . . . .
H15 H 0.782011 0.572920 0.766563 0.040 Uiso 1 1 calc R . . . .
C16 C 0.6608(2) 0.58537(13) 0.66333(12) 0.0289(5) Uani 1 1 d . . . . .
C17 C 0.5724(2) 0.54578(13) 0.61019(12) 0.0292(5) Uani 1 1 d . . . . .
H17 H 0.535397 0.567049 0.560500 0.035 Uiso 1 1 calc R . . . .
C18 C 0.5737(2) 0.47721(13) 0.61242(13) 0.0296(6) Uani 1 1 d . . . . .
H18 H 0.539808 0.453619 0.563726 0.035 Uiso 1 1 calc R . . . .
C19 C 0.6921(2) 0.65406(13) 0.64779(12) 0.0297(5) Uani 1 1 d . . . . .
C20 C 0.8142(2) 0.68498(13) 0.68471(13) 0.0311(6) Uani 1 1 d . . . . .
H20 H 0.856996 0.668469 0.732540 0.037 Uiso 1 1 calc R . . . .
C21 C 0.8719(2) 0.73753(12) 0.65385(13) 0.0305(6) Uani 1 1 d . . . . .
H21 H 0.952606 0.756791 0.681353 0.037 Uiso 1 1 calc R . . . .
C22 C 0.8157(2) 0.76437(11) 0.58228(13) 0.0273(5) Uani 1 1 d . . . . .
C23 C 0.6801(2) 0.74313(12) 0.55404(13) 0.0296(5) Uani 1 1 d . . . . .
H23 H 0.628596 0.766013 0.512239 0.036 Uiso 1 1 calc R . . . .
C24 C 0.6222(2) 0.69087(13) 0.58534(13) 0.0309(6) Uani 1 1 d . . . . .
H24 H 0.531455 0.678670 0.564476 0.037 Uiso 1 1 calc R . . . .
C25 C 0.5183(3) 0.57573(13) 0.89771(14) 0.0353(6) Uani 1 1 d . . . . .
H25A H 0.595202 0.580682 0.940391 0.042 Uiso 1 1 calc R . . . .
H25B H 0.433151 0.574433 0.918300 0.042 Uiso 1 1 calc R . . . .
C26 C 0.5154(2) 0.63375(12) 0.84514(13) 0.0304(5) Uani 1 1 d . . . . .
H26A H 0.513984 0.676202 0.873261 0.036 Uiso 1 1 calc R . . . .
H26B H 0.597599 0.633360 0.821751 0.036 Uiso 1 1 calc R . . . .
C27 C 0.3812(2) 0.68607(11) 0.74078(13) 0.0260(5) Uani 1 1 d . . . . .
H27A H 0.461072 0.690932 0.715847 0.031 Uiso 1 1 calc R . . . .
H27B H 0.374275 0.726791 0.771112 0.031 Uiso 1 1 calc R . . . .
C28 C 0.2561(2) 0.67837(11) 0.68284(13) 0.0273(5) Uani 1 1 d . . . . .
H28A H 0.177533 0.669472 0.707774 0.033 Uiso 1 1 calc R . . . .
H28B H 0.238105 0.720219 0.653372 0.033 Uiso 1 1 calc R . . . .
C29 C 0.1604(2) 0.61805(11) 0.57335(13) 0.0280(5) Uani 1 1 d . . . . .
H29A H 0.152574 0.658584 0.541292 0.034 Uiso 1 1 calc R . . . .
H29B H 0.075321 0.612995 0.593515 0.034 Uiso 1 1 calc R . . . .
C30 C 0.1825(2) 0.55769(11) 0.52762(12) 0.0253(5) Uani 1 1 d . . . . .
H30A H 0.111239 0.555219 0.481839 0.030 Uiso 1 1 calc R . . . .
H30B H 0.271950 0.560657 0.511687 0.030 Uiso 1 1 calc R . . . .
C31 C 0.1944(2) 0.43951(11) 0.53349(13) 0.0267(5) Uani 1 1 d . . . . .
H31A H 0.284666 0.439119 0.518326 0.032 Uiso 1 1 calc R . . . .
H31B H 0.124026 0.436413 0.487368 0.032 Uiso 1 1 calc R . . . .
C32 C 0.1824(2) 0.38146(11) 0.58434(13) 0.0280(5) Uani 1 1 d . . . . .
H32A H 0.095772 0.384249 0.603389 0.034 Uiso 1 1 calc R . . . .
H32B H 0.183110 0.339010 0.556131 0.034 Uiso 1 1 calc R . . . .
C33 C 0.2858(2) 0.33131(11) 0.69952(13) 0.0300(6) Uani 1 1 d . . . . .
H33A H 0.277203 0.287377 0.673746 0.036 Uiso 1 1 calc R . . . .
H33B H 0.204323 0.338188 0.722630 0.036 Uiso 1 1 calc R . . . .
C34 C 0.4099(2) 0.33201(11) 0.75927(14) 0.0307(6) Uani 1 1 d . . . . .
H34A H 0.407658 0.293709 0.793845 0.037 Uiso 1 1 calc R . . . .
H34B H 0.491606 0.327471 0.735855 0.037 Uiso 1 1 calc R . . . .
C35 C 0.5326(3) 0.39599(13) 0.85866(14) 0.0360(6) Uani 1 1 d . . . . .
H35A H 0.616009 0.396394 0.836404 0.043 Uiso 1 1 calc R . . . .
H35B H 0.535489 0.356207 0.891622 0.043 Uiso 1 1 calc R . . . .
C36 C 0.5256(3) 0.45827(13) 0.90396(14) 0.0390(6) Uani 1 1 d . . . . .
H36A H 0.439502 0.458986 0.923685 0.047 Uiso 1 1 calc R . . . .
H36B H 0.601778 0.458908 0.947437 0.047 Uiso 1 1 calc R . . . .
C37 C 0.1205(14) 0.4491(5) 0.8392(6) 0.0358(18) Uani 0.548(15) 1 d D U P A 1
H37A H 0.184599 0.411295 0.851633 0.043 Uiso 0.548(15) 1 calc R . P A 1
H37B H 0.049348 0.435967 0.796050 0.043 Uiso 0.548(15) 1 calc R . P A 1
C38 C 0.0576(11) 0.4680(4) 0.9070(5) 0.0392(16) Uani 0.548(15) 1 d D U P A 1
H38A H -0.028411 0.443419 0.906515 0.047 Uiso 0.548(15) 1 calc R . P A 1
H38B H 0.120566 0.457897 0.954667 0.047 Uiso 0.548(15) 1 calc R . P A 1
C39 C 0.0331(8) 0.5394(4) 0.8991(5) 0.0298(14) Uani 0.548(15) 1 d D U P A 1
H39A H 0.064115 0.562418 0.947815 0.036 Uiso 0.548(15) 1 calc R . P A 1
H39B H -0.064999 0.548409 0.882449 0.036 Uiso 0.548(15) 1 calc R . P A 1
C40 C 0.114(2) 0.5637(6) 0.8399(8) 0.0340(17) Uani 0.548(15) 1 d D U P A 1
H40A H 0.051355 0.579997 0.794490 0.041 Uiso 0.548(15) 1 calc R . P A 1
H40B H 0.175045 0.600773 0.860383 0.041 Uiso 0.548(15) 1 calc R . P A 1
O7A O 0.1750(17) 0.4973(7) 0.8137(9) 0.0357(19) Uani 0.452(15) 1 d D U P A 2
C37A C 0.1336(18) 0.4419(6) 0.8546(7) 0.0333(19) Uani 0.452(15) 1 d D U P A 2
H37C H 0.205762 0.407419 0.863706 0.040 Uiso 0.452(15) 1 calc R . P A 2
H37D H 0.049736 0.421275 0.826246 0.040 Uiso 0.452(15) 1 calc R . P A 2
C38A C 0.1087(11) 0.4709(5) 0.9279(5) 0.0337(16) Uani 0.452(15) 1 d D U P A 2
H38C H 0.030842 0.448452 0.944287 0.040 Uiso 0.452(15) 1 calc R . P A 2
H38D H 0.189968 0.465428 0.967833 0.040 Uiso 0.452(15) 1 calc R . P A 2
C39A C 0.0799(14) 0.5407(5) 0.9132(6) 0.0423(18) Uani 0.452(15) 1 d D U P A 2
H39C H 0.139182 0.568710 0.950804 0.051 Uiso 0.452(15) 1 calc R . P A 2
H39D H -0.015885 0.550544 0.916068 0.051 Uiso 0.452(15) 1 calc R . P A 2
C40A C 0.107(3) 0.5555(7) 0.8335(9) 0.037(2) Uani 0.452(15) 1 d D U P A 2
H40C H 0.020711 0.562689 0.797737 0.044 Uiso 0.452(15) 1 calc R . P A 2
H40D H 0.164769 0.595655 0.833559 0.044 Uiso 0.452(15) 1 calc R . P A 2

loop_
_atom_site_aniso_label
_atom_site_aniso_U_11
_atom_site_aniso_U_22
_atom_site_aniso_U_33
_atom_site_aniso_U_23
_atom_site_aniso_U_13
_atom_site_aniso_U_12
K1 0.0292(2) 0.0171(2) 0.0188(2) 0.00055(19) 0.00493(18) 0.0008(2)
O1 0.0328(9) 0.0306(9) 0.0249(9) 0.0028(7) 0.0019(7) 0.0008(7)
O2 0.0254(8) 0.0213(8) 0.0244(8) -0.0014(6) 0.0026(7) -0.0042(6)
O3 0.0243(8) 0.0195(8) 0.0263(9) -0.0012(6) 0.0016(7) 0.0020(6)
O4 0.0283(8) 0.0211(8) 0.0229(8) -0.0005(6) 0.0044(6) -0.0005(7)
O5 0.0288(9) 0.0190(8) 0.0308(9) 0.0005(7) 0.0070(7) -0.0028(7)
O6 0.0291(9) 0.0216(8) 0.0286(9) 0.0039(7) 0.0050(7) 0.0050(7)
O7 0.038(3) 0.015(3) 0.048(3) -0.007(2) 0.024(2) -0.005(2)
C1 0.0261(12) 0.0148(11) 0.0347(14) 0.0010(9) -0.0069(10) -0.0043(9)
C2 0.0382(14) 0.0150(11) 0.0285(13) -0.0064(9) -0.0105(11) 0.0044(10)
C3 0.0276(12) 0.0146(11) 0.0331(13) -0.0082(9) -0.0061(10) 0.0071(9)
C4 0.0269(12) 0.0155(11) 0.0342(14) 0.0010(10) -0.0107(10) 0.0030(9)
C5 0.0316(13) 0.0188(11) 0.0282(13) 0.0092(10) -0.0080(10) -0.0042(10)
C6 0.0315(13) 0.0167(11) 0.0289(13) 0.0103(9) -0.0072(10) -0.0080(10)
C7 0.0281(12) 0.0289(13) 0.0234(12) 0.0113(10) 0.0005(10) -0.0104(10)
C8 0.0272(13) 0.0404(15) 0.0230(13) 0.0135(11) -0.0033(10) -0.0076(11)
C9 0.0283(13) 0.0475(16) 0.0186(12) 0.0052(11) 0.0014(10) -0.0089(11)
C10 0.0212(12) 0.0444(15) 0.0194(12) 0.0062(10) 0.0050(9) -0.0078(10)
C11 0.0190(12) 0.0485(16) 0.0229(12) 0.0071(11) 0.0019(10) -0.0085(11)
C12 0.0232(12) 0.0385(14) 0.0223(12) 0.0057(10) -0.0021(10) -0.0112(10)
C13 0.0208(12) 0.0488(16) 0.0195(12) 0.0013(11) 0.0069(10) -0.0043(11)
C14 0.0290(13) 0.0542(17) 0.0171(12) 0.0022(11) 0.0023(10) 0.0000(12)
C15 0.0299(13) 0.0518(17) 0.0187(12) -0.0062(11) 0.0031(10) 0.0018(12)
C16 0.0195(12) 0.0501(16) 0.0179(12) -0.0048(11) 0.0058(9) 0.0057(11)
C17 0.0208(12) 0.0509(16) 0.0173(12) 0.0006(11) 0.0072(9) 0.0043(11)
C18 0.0171(11) 0.0516(17) 0.0209(12) -0.0021(11) 0.0057(9) -0.0013(10)
C19 0.0232(12) 0.0467(15) 0.0198(12) -0.0079(11) 0.0056(10) 0.0088(11)
C20 0.0289(13) 0.0439(15) 0.0188(12) -0.0102(11) -0.0005(10) 0.0093(11)
C21 0.0280(13) 0.0369(14) 0.0243(12) -0.0140(11) -0.0016(10) 0.0060(11)
C22 0.0286(12) 0.0254(12) 0.0252(12) -0.0123(10) -0.0022(10) 0.0105(10)
C23 0.0255(12) 0.0372(14) 0.0238(12) -0.0076(10) -0.0020(10) 0.0133(11)
C24 0.0217(12) 0.0429(15) 0.0263(13) -0.0089(11) -0.0008(10) 0.0096(11)
C25 0.0352(14) 0.0422(15) 0.0259(13) -0.0084(11) -0.0014(11) -0.0008(12)
C26 0.0247(12) 0.0341(14) 0.0310(13) -0.0117(11) 0.0012(10) -0.0039(10)
C27 0.0308(13) 0.0158(11) 0.0332(13) -0.0020(9) 0.0105(10) -0.0022(9)
C28 0.0349(13) 0.0167(11) 0.0312(13) 0.0005(9) 0.0084(11) 0.0035(10)
C29 0.0271(12) 0.0243(12) 0.0301(13) 0.0054(10) -0.0013(10) 0.0038(10)
C30 0.0254(12) 0.0277(12) 0.0213(12) 0.0061(9) 0.0002(9) 0.0018(10)
C31 0.0246(12) 0.0300(13) 0.0248(12) -0.0079(10) 0.0023(10) -0.0025(10)
C32 0.0265(12) 0.0240(12) 0.0329(13) -0.0075(10) 0.0036(10) -0.0056(10)
C33 0.0401(14) 0.0161(11) 0.0375(14) 0.0008(10) 0.0173(12) -0.0040(10)
C34 0.0374(14) 0.0202(12) 0.0382(14) 0.0065(10) 0.0170(11) 0.0080(10)
C35 0.0345(14) 0.0341(14) 0.0368(15) 0.0148(12) -0.0003(12) 0.0069(11)
C36 0.0417(15) 0.0474(16) 0.0245(13) 0.0105(12) -0.0026(11) 0.0026(13)
C37 0.039(3) 0.022(3) 0.052(4) -0.005(3) 0.024(3) -0.003(3)
C38 0.047(4) 0.026(2) 0.050(4) 0.003(3) 0.023(3) -0.004(3)
C39 0.024(3) 0.028(2) 0.040(3) 0.003(2) 0.013(2) 0.006(2)
C40 0.037(3) 0.021(3) 0.049(3) 0.003(2) 0.023(3) 0.006(3)
O7A 0.046(4) 0.020(4) 0.047(3) 0.003(3) 0.025(3) 0.001(3)
C37A 0.038(3) 0.020(3) 0.046(4) 0.009(3) 0.016(3) -0.001(3)
C38A 0.035(4) 0.028(3) 0.040(3) 0.006(3) 0.011(3) 0.005(3)
C39A 0.052(4) 0.028(3) 0.053(4) -0.001(3) 0.027(3) 0.001(3)
C40A 0.041(3) 0.021(3) 0.052(3) 0.006(3) 0.019(3) 0.001(3)

loop_
_atom_type_symbol
_atom_type_description
_atom_type_scat_dispersion_real
_atom_type_scat_dispersion_imag
_atom_type_scat_source
C C 0.0033 0.0016 'International Tables Vol C Tables 4.2.6.8 and 6.1.1.4'
H H 0.0000 0.0000 'International Tables Vol C Tables 4.2.6.8 and 6.1.1.4'
K K 0.2009 0.2494 'International Tables Vol C Tables 4.2.6.8 and 6.1.1.4'
O O 0.0106 0.0060 'International Tables Vol C Tables 4.2.6.8 and 6.1.1.4'

loop_
_geom_angle_atom_site_label_1
_geom_angle_atom_site_label_2
_geom_angle_atom_site_label_3
_geom_angle
_geom_angle_site_symmetry_1
_geom_angle_site_symmetry_3
_geom_angle_publ_flag
O1 K1 O4 179.57(5) . . ?
O1 K1 C17 98.05(6) . . ?
O1 K1 C18 98.92(6) . . ?
O2 K1 O1 60.47(5) . . ?
O2 K1 O3 61.40(5) . . ?
O2 K1 O4 119.41(5) . . ?
O2 K1 O5 176.00(5) . . ?
O2 K1 C17 90.37(6) . . ?
O2 K1 C18 112.38(6) . . ?
O3 K1 O1 120.27(5) . . ?
O3 K1 O4 59.51(4) . . ?
O3 K1 C17 69.74(6) . . ?
O3 K1 C18 90.72(6) . . ?
O4 K1 C17 81.52(5) . . ?
O4 K1 C18 80.74(5) . . ?
O5 K1 O1 120.43(5) . . ?
O5 K1 O3 118.54(5) . . ?
O5 K1 O4 59.73(4) . . ?
O5 K1 C17 93.31(6) . . ?
O5 K1 C18 71.54(6) . . ?
O6 K1 O1 60.65(5) . . ?
O6 K1 O2 118.22(5) . . ?
O6 K1 O3 175.59(5) . . ?
O6 K1 O4 119.60(5) . . ?
O6 K1 O5 61.48(5) . . ?
O6 K1 C17 114.61(6) . . ?
O6 K1 C18 93.38(6) . . ?
O7 K1 O1 74.7(3) . . ?
O7 K1 O2 74.4(2) . . ?
O7 K1 O3 102.0(3) . . ?
O7 K1 O4 105.7(3) . . ?
O7 K1 O5 102.0(2) . . ?
O7 K1 O6 74.0(3) . . ?
O7 K1 C17 164.7(2) . . ?
O7 K1 C18 167.3(3) . . ?
C18 K1 C17 24.64(6) . . ?
O7A K1 O1 78.9(4) . . ?
O7A K1 O2 79.9(3) . . ?
O7A K1 O3 103.5(4) . . ?
O7A K1 O4 101.5(4) . . ?
O7A K1 O5 96.3(3) . . ?
O7A K1 O6 72.2(4) . . ?
O7A K1 C17 170.1(3) . . ?
O7A K1 C18 164.7(3) . . ?
C25 O1 K1 113.21(13) . . ?
C36 O1 K1 112.85(13) . . ?
C36 O1 C25 111.74(18) . . ?
C26 O2 K1 116.05(13) . . ?
C26 O2 C27 111.73(17) . . ?
C27 O2 K1 115.61(12) . . ?
C28 O3 K1 110.98(12) . . ?
C28 O3 C29 112.20(16) . . ?
C29 O3 K1 116.46(12) . . ?
C30 O4 K1 113.16(12) . . ?
C31 O4 K1 112.67(12) . . ?
C31 O4 C30 112.49(16) . . ?
C32 O5 K1 116.60(12) . . ?
C33 O5 K1 111.81(12) . . ?
C33 O5 C32 112.02(17) . . ?
C34 O6 K1 115.94(13) . . ?
C35 O6 K1 116.30(13) . . ?
C35 O6 C34 112.30(17) . . ?
C37 O7 K1 122.3(7) . . ?
C40 O7 K1 125.7(7) . . ?
C40 O7 C37 106.4(8) . . ?
C2 C1 H1 119.1 . . ?
C2 C1 C6 121.8(2) . . ?
C6 C1 H1 119.1 . . ?
C1 C2 H2 118.8 . . ?
C1 C2 C3 122.3(2) . . ?
C3 C2 H2 118.8 . . ?
C2 C3 C22 122.5(2) . 3_766 ?
C4 C3 C2 113.2(2) . . ?
C4 C3 C22 121.9(2) . 3_766 ?
C3 C4 H4 119.2 . . ?
C5 C4 C3 121.7(2) . . ?
C5 C4 H4 119.2 . . ?
C4 C5 H5 118.8 . . ?
C4 C5 C6 122.5(2) . . ?
C6 C5 H5 118.8 . . ?
C1 C6 C5 113.3(2) . . ?
C1 C6 C7 122.5(2) . . ?
C5 C6 C7 122.4(2) . . ?
C8 C7 C6 121.3(2) . . ?
C8 C7 C12 113.6(2) . . ?
C12 C7 C6 123.5(2) . . ?
C7 C8 H8 118.5 . . ?
C9 C8 C7 123.0(2) . . ?
C9 C8 H8 118.5 . . ?
C8 C9 H9 118.9 . . ?
C8 C9 C10 122.2(2) . . ?
C10 C9 H9 118.9 . . ?
C9 C10 C11 114.0(2) . . ?
C9 C10 C13 121.8(2) . . ?
C11 C10 C13 123.1(2) . . ?
C10 C11 H11 118.9 . . ?
C12 C11 C10 122.2(2) . . ?
C12 C11 H11 118.9 . . ?
C7 C12 H12 118.7 . . ?
C11 C12 C7 122.5(2) . . ?
C11 C12 H12 118.7 . . ?
C14 C13 C10 122.8(2) . . ?
C14 C13 C18 114.1(2) . . ?
C18 C13 C10 122.4(2) . . ?
C13 C14 H14 118.7 . . ?
C15 C14 C13 122.7(2) . . ?
C15 C14 H14 118.7 . . ?
C14 C15 H15 118.7 . . ?
C14 C15 C16 122.7(2) . . ?
C16 C15 H15 118.7 . . ?
C15 C16 C17 114.2(2) . . ?
C15 C16 C19 123.0(2) . . ?
C17 C16 C19 121.9(2) . . ?
K1 C17 H17 116.8 . . ?
C16 C17 K1 97.87(13) . . ?
C16 C17 H17 116.8 . . ?
C18 C17 K1 75.45(13) . . ?
C18 C17 C16 122.4(2) . . ?
C18 C17 H17 116.8 . . ?
K1 C18 H18 116.5 . . ?
C13 C18 K1 95.69(13) . . ?
C13 C18 H18 116.5 . . ?
C17 C18 K1 79.91(13) . . ?
C17 C18 C13 122.4(2) . . ?
C17 C18 H18 116.5 . . ?
C20 C19 C16 121.3(2) . . ?
C24 C19 C16 123.5(2) . . ?
C24 C19 C20 113.9(2) . . ?
C19 C20 H20 118.8 . . ?
C21 C20 C19 122.3(2) . . ?
C21 C20 H20 118.8 . . ?
C20 C21 H21 118.8 . . ?
C20 C21 C22 122.3(2) . . ?
C22 C21 H21 118.8 . . ?
C21 C22 C3 120.6(2) . 3_766 ?
C21 C22 C23 114.1(2) . . ?
C23 C22 C3 123.4(2) . 3_766 ?
C22 C23 H23 119.0 . . ?
C24 C23 C22 121.9(2) . . ?
C24 C23 H23 119.0 . . ?
C19 C24 H24 118.7 . . ?
C23 C24 C19 122.6(2) . . ?
C23 C24 H24 118.7 . . ?
O1 C25 H25A 109.8 . . ?
O1 C25 H25B 109.8 . . ?
O1 C25 C26 109.47(19) . . ?
H25A C25 H25B 108.2 . . ?
C26 C25 H25A 109.8 . . ?
C26 C25 H25B 109.8 . . ?
O2 C26 C25 108.70(19) . . ?
O2 C26 H26A 109.9 . . ?
O2 C26 H26B 109.9 . . ?
C25 C26 H26A 109.9 . . ?
C25 C26 H26B 109.9 . . ?
H26A C26 H26B 108.3 . . ?
O2 C27 H27A 109.8 . . ?
O2 C27 H27B 109.8 . . ?
O2 C27 C28 109.44(18) . . ?
H27A C27 H27B 108.2 . . ?
C28 C27 H27A 109.8 . . ?
C28 C27 H27B 109.8 . . ?
O3 C28 C27 109.62(18) . . ?
O3 C28 H28A 109.7 . . ?
O3 C28 H28B 109.7 . . ?
C27 C28 H28A 109.7 . . ?
C27 C28 H28B 109.7 . . ?
H28A C28 H28B 108.2 . . ?
O3 C29 H29A 110.0 . . ?
O3 C29 H29B 110.0 . . ?
O3 C29 C30 108.54(18) . . ?
H29A C29 H29B 108.4 . . ?
C30 C29 H29A 110.0 . . ?
C30 C29 H29B 110.0 . . ?
O4 C30 C29 108.45(18) . . ?
O4 C30 H30A 110.0 . . ?
O4 C30 H30B 110.0 . . ?
C29 C30 H30A 110.0 . . ?
C29 C30 H30B 110.0 . . ?
H30A C30 H30B 108.4 . . ?
O4 C31 H31A 110.0 . . ?
O4 C31 H31B 110.0 . . ?
O4 C31 C32 108.62(18) . . ?
H31A C31 H31B 108.3 . . ?
C32 C31 H31A 110.0 . . ?
C32 C31 H31B 110.0 . . ?
O5 C32 C31 108.68(18) . . ?
O5 C32 H32A 110.0 . . ?
O5 C32 H32B 110.0 . . ?
C31 C32 H32A 110.0 . . ?
C31 C32 H32B 110.0 . . ?
H32A C32 H32B 108.3 . . ?
O5 C33 H33A 109.7 . . ?
O5 C33 H33B 109.7 . . ?
O5 C33 C34 109.70(18) . . ?
H33A C33 H33B 108.2 . . ?
C34 C33 H33A 109.7 . . ?
C34 C33 H33B 109.7 . . ?
O6 C34 C33 109.97(18) . . ?
O6 C34 H34A 109.7 . . ?
O6 C34 H34B 109.7 . . ?
C33 C34 H34A 109.7 . . ?
C33 C34 H34B 109.7 . . ?
H34A C34 H34B 108.2 . . ?
O6 C35 H35A 109.9 . . ?
O6 C35 H35B 109.9 . . ?
O6 C35 C36 109.04(19) . . ?
H35A C35 H35B 108.3 . . ?
C36 C35 H35A 109.9 . . ?
C36 C35 H35B 109.9 . . ?
O1 C36 C35 109.8(2) . . ?
O1 C36 H36A 109.7 . . ?
O1 C36 H36B 109.7 . . ?
C35 C36 H36A 109.7 . . ?
C35 C36 H36B 109.7 . . ?
H36A C36 H36B 108.2 . . ?
O7 C37 H37A 110.6 . . ?
O7 C37 H37B 110.6 . . ?
O7 C37 C38 105.5(7) . . ?
H37A C37 H37B 108.8 . . ?
C38 C37 H37A 110.6 . . ?
C38 C37 H37B 110.6 . . ?
C37 C38 H38A 110.8 . . ?
C37 C38 H38B 110.8 . . ?
H38A C38 H38B 108.9 . . ?
C39 C38 C37 104.7(6) . . ?
C39 C38 H38A 110.8 . . ?
C39 C38 H38B 110.8 . . ?
C38 C39 H39A 110.5 . . ?
C38 C39 H39B 110.5 . . ?
C38 C39 C40 106.3(6) . . ?
H39A C39 H39B 108.7 . . ?
C40 C39 H39A 110.5 . . ?
C40 C39 H39B 110.5 . . ?
O7 C40 C39 106.7(7) . . ?
O7 C40 H40A 110.4 . . ?
O7 C40 H40B 110.4 . . ?
C39 C40 H40A 110.4 . . ?
C39 C40 H40B 110.4 . . ?
H40A C40 H40B 108.6 . . ?
C37A O7A K1 132.0(10) . . ?
C40A O7A K1 120.0(9) . . ?
C40A O7A C37A 107.9(9) . . ?
O7A C37A H37C 110.7 . . ?
O7A C37A H37D 110.7 . . ?
O7A C37A C38A 105.2(9) . . ?
H37C C37A H37D 108.8 . . ?
C38A C37A H37C 110.7 . . ?
C38A C37A H37D 110.7 . . ?
C37A C38A H38C 110.6 . . ?
C37A C38A H38D 110.6 . . ?
H38C C38A H38D 108.7 . . ?
C39A C38A C37A 105.8(7) . . ?
C39A C38A H38C 110.6 . . ?
C39A C38A H38D 110.6 . . ?
C38A C39A H39C 110.3 . . ?
C38A C39A H39D 110.3 . . ?
C38A C39A C40A 107.2(8) . . ?
H39C C39A H39D 108.5 . . ?
C40A C39A H39C 110.3 . . ?
C40A C39A H39D 110.3 . . ?
O7A C40A C39A 104.4(9) . . ?
O7A C40A H40C 110.9 . . ?
O7A C40A H40D 110.9 . . ?
C39A C40A H40C 110.9 . . ?
C39A C40A H40D 110.9 . . ?
H40C C40A H40D 108.9 . . ?

loop_
_geom_bond_atom_site_label_1
_geom_bond_atom_site_label_2
_geom_bond_distance
_geom_bond_site_symmetry_2
_geom_bond_publ_flag
K1 O1 2.8405(17) . ?
K1 O2 2.7527(16) . ?
K1 O3 2.8183(16) . ?
K1 O4 2.8670(16) . ?
K1 O5 2.8045(16) . ?
K1 O6 2.7509(16) . ?
K1 O7 2.724(10) . ?
K1 C17 3.239(2) . ?
K1 C18 3.184(2) . ?
K1 O7A 2.741(12) . ?
O1 C25 1.423(3) . ?
O1 C36 1.417(3) . ?
O2 C26 1.415(3) . ?
O2 C27 1.425(3) . ?
O3 C28 1.423(3) . ?
O3 C29 1.424(3) . ?
O4 C30 1.425(3) . ?
O4 C31 1.422(3) . ?
O5 C32 1.430(3) . ?
O5 C33 1.426(3) . ?
O6 C34 1.423(3) . ?
O6 C35 1.416(3) . ?
O7 C37 1.432(9) . ?
O7 C40 1.432(9) . ?
C1 H1 0.9500 . ?
C1 C2 1.361(3) . ?
C1 C6 1.423(3) . ?
C2 H2 0.9500 . ?
C2 C3 1.431(3) . ?
C3 C4 1.422(3) . ?
C3 C22 1.438(3) 3_766 ?
C4 H4 0.9500 . ?
C4 C5 1.364(3) . ?
C5 H5 0.9500 . ?
C5 C6 1.425(3) . ?
C6 C7 1.437(3) . ?
C7 C8 1.417(3) . ?
C7 C12 1.421(3) . ?
C8 H8 0.9500 . ?
C8 C9 1.365(4) . ?
C9 H9 0.9500 . ?
C9 C10 1.419(3) . ?
C10 C11 1.424(3) . ?
C10 C13 1.449(4) . ?
C11 H11 0.9500 . ?
C11 C12 1.370(3) . ?
C12 H12 0.9500 . ?
C13 C14 1.418(3) . ?
C13 C18 1.419(3) . ?
C14 H14 0.9500 . ?
C14 C15 1.365(4) . ?
C15 H15 0.9500 . ?
C15 C16 1.411(3) . ?
C16 C17 1.422(3) . ?
C16 C19 1.447(4) . ?
C17 H17 1.0000 . ?
C17 C18 1.371(4) . ?
C18 H18 1.0000 . ?
C19 C20 1.423(3) . ?
C19 C24 1.419(3) . ?
C20 H20 0.9500 . ?
C20 C21 1.365(4) . ?
C21 H21 0.9500 . ?
C21 C22 1.416(3) . ?
C22 C23 1.426(3) . ?
C23 H23 0.9500 . ?
C23 C24 1.366(3) . ?
C24 H24 0.9500 . ?
C25 H25A 0.9900 . ?
C25 H25B 0.9900 . ?
C25 C26 1.495(3) . ?
C26 H26A 0.9900 . ?
C26 H26B 0.9900 . ?
C27 H27A 0.9900 . ?
C27 H27B 0.9900 . ?
C27 C28 1.487(3) . ?
C28 H28A 0.9900 . ?
C28 H28B 0.9900 . ?
C29 H29A 0.9900 . ?
C29 H29B 0.9900 . ?
C29 C30 1.500(3) . ?
C30 H30A 0.9900 . ?
C30 H30B 0.9900 . ?
C31 H31A 0.9900 . ?
C31 H31B 0.9900 . ?
C31 C32 1.497(3) . ?
C32 H32A 0.9900 . ?
C32 H32B 0.9900 . ?
C33 H33A 0.9900 . ?
C33 H33B 0.9900 . ?
C33 C34 1.491(3) . ?
C34 H34A 0.9900 . ?
C34 H34B 0.9900 . ?
C35 H35A 0.9900 . ?
C35 H35B 0.9900 . ?
C35 C36 1.497(4) . ?
C36 H36A 0.9900 . ?
C36 H36B 0.9900 . ?
C37 H37A 0.9900 . ?
C37 H37B 0.9900 . ?
C37 C38 1.521(8) . ?
C38 H38A 0.9900 . ?
C38 H38B 0.9900 . ?
C38 C39 1.451(8) . ?
C39 H39A 0.9900 . ?
C39 H39B 0.9900 . ?
C39 C40 1.529(10) . ?
C40 H40A 0.9900 . ?
C40 H40B 0.9900 . ?
O7A C37A 1.433(10) . ?
O7A C40A 1.425(10) . ?
C37A H37C 0.9900 . ?
C37A H37D 0.9900 . ?
C37A C38A 1.504(10) . ?
C38A H38C 0.9900 . ?
C38A H38D 0.9900 . ?
C38A C39A 1.440(9) . ?
C39A H39C 0.9900 . ?
C39A H39D 0.9900 . ?
C39A C40A 1.537(12) . ?
C40A H40C 0.9900 . ?
C40A H40D 0.9900 . ?
